data_4024800
loop_
_publ_author_name
'V\'ictor Blanco'
'Albert Guti\'errez'
'Carlos Platas-Iglesias'
'Carlos Peinador'
'Jos\'e M. Quintela'

_publ_section_title
;
Expanding the Cavity Size: Preparation of 2:1 Inclusion Complexes Based on
Dinuclear Square Metallocycles
;
_journal_name_full 'Journal of Organic Chemistry'
_journal_page_first 6577
_journal_page_last 6583
_journal_paper_doi 10.1021/jo901034c
_journal_volume 74
_journal_year 2009
_chemical_formula_sum 'C62 H80 F18 N9 O11 P3 Pd'
_chemical_formula_weight 1668.66
_chemical_name_systematic
;
 ?
;
_space_group_IT_number 2
_symmetry_cell_setting triclinic
_symmetry_space_group_name_Hall '-P 1'
_symmetry_space_group_name_H-M 'P -1'
_atom_sites_solution_hydrogens geom
_atom_sites_solution_primary direct
_atom_sites_solution_secondary difmap
_audit_creation_method SHELXL-97
_cell_angle_alpha 79.839(5)
_cell_angle_beta 84.983(5)
_cell_angle_gamma 68.931(5)
_cell_formula_units_Z 2
_cell_length_a 11.980(5)
_cell_length_b 16.281(5)
_cell_length_c 20.727(5)
_cell_measurement_reflns_used 10215
_cell_measurement_temperature 100(2)
_cell_measurement_theta_max 53.207
_cell_measurement_theta_min 5.052
_cell_volume 3712(2)
_computing_structure_refinement 'SHELXL-97 (Sheldrick, 2008)'
_diffrn_ambient_temperature 100(2)
_diffrn_measured_fraction_theta_full 0.930
_diffrn_measured_fraction_theta_max 0.930
_diffrn_radiation_monochromator graphite
_diffrn_radiation_source 'fine-focus sealed tube'
_diffrn_radiation_type MoK\a
_diffrn_radiation_wavelength 0.71073
_diffrn_reflns_av_R_equivalents 0.0394
_diffrn_reflns_av_sigmaI/netI 0.0708
_diffrn_reflns_limit_h_max 15
_diffrn_reflns_limit_h_min -15
_diffrn_reflns_limit_k_max 21
_diffrn_reflns_limit_k_min -20
_diffrn_reflns_limit_l_max 27
_diffrn_reflns_limit_l_min -27
_diffrn_reflns_number 37164
_diffrn_reflns_theta_full 28.41
_diffrn_reflns_theta_max 28.41
_diffrn_reflns_theta_min 2.00
_exptl_absorpt_coefficient_mu 0.421
_exptl_absorpt_correction_T_max 0.9671
_exptl_absorpt_correction_T_min 0.8364
_exptl_absorpt_correction_type multi-scan
_exptl_crystal_colour yellow
_exptl_crystal_density_diffrn 1.493
_exptl_crystal_density_method 'not measured'
_exptl_crystal_description prism
_exptl_crystal_F_000 1712
_exptl_crystal_size_max 0.44
_exptl_crystal_size_mid 0.08
_exptl_crystal_size_min 0.08
_refine_diff_density_max 2.484
_refine_diff_density_min -1.754
_refine_diff_density_rms 0.157
_refine_ls_extinction_method none
_refine_ls_goodness_of_fit_ref 1.098
_refine_ls_hydrogen_treatment constr
_refine_ls_matrix_type full
_refine_ls_number_parameters 939
_refine_ls_number_reflns 17351
_refine_ls_number_restraints 108
_refine_ls_restrained_S_all 1.105
_refine_ls_R_factor_all 0.1341
_refine_ls_R_factor_gt 0.1013
_refine_ls_shift/su_max 0.071
_refine_ls_shift/su_mean 0.000
_refine_ls_structure_factor_coef Fsqd
_refine_ls_weighting_details 'calc w=1/[\s^2^(Fo^2^)+(0.1096P)^2^+26.3641P] where P=(Fo^2^+2Fc^2^)/3'
_refine_ls_weighting_scheme calc
_refine_ls_wR_factor_gt 0.2568
_refine_ls_wR_factor_ref 0.2773
_reflns_number_gt 12553
_reflns_number_total 17351
_reflns_threshold_expression >2\s(I)
_cod_data_source_file jo901034c_si_003.cif
_cod_data_source_block 0838283_b1_0s
_cod_depositor_comments
;
The following automatic conversions were performed:
'_symmetry_cell_setting' value 'Triclinic' changed to 'triclinic'
according to '/home/saulius/struct/CIF-dictionaries/cif_core.dic'
dictionary named 'cif_core.dic' version 2.4.1 from 2010-06-29.

Automatic conversion script
Id: cif_fix_enum 1527 2010-12-29 10:47:43Z saulius 
;
_cod_original_sg_symbol_H-M P-1
_cod_database_code 4024800

loop_
_symmetry_equiv_pos_as_xyz
'x, y, z'
'-x, -y, -z'

loop_
_atom_site_label
_atom_site_type_symbol
_atom_site_fract_x
_atom_site_fract_y
_atom_site_fract_z
_atom_site_U_iso_or_equiv
_atom_site_adp_type
_atom_site_occupancy
_atom_site_symmetry_multiplicity
_atom_site_calc_flag
_atom_site_refinement_flags
_atom_site_disorder_assembly
_atom_site_disorder_group
C1 C 0.9253(6) 0.6253(4) 0.7405(3) 0.0264(13) Uani 1 1 d . . .
H1 H 1.0052 0.6216 0.7453 0.032 Uiso 1 1 calc R . .
C2 C 0.9014(6) 0.5476(4) 0.7464(3) 0.0266(13) Uani 1 1 d . . .
H2 H 0.9645 0.4917 0.7549 0.032 Uiso 1 1 calc R . .
C3 C 0.7854(6) 0.5505(4) 0.7400(3) 0.0257(13) Uani 1 1 d . . .
C4 C 0.6967(6) 0.6350(5) 0.7248(3) 0.0294(14) Uani 1 1 d . . .
H4 H 0.6168 0.6405 0.7178 0.035 Uiso 1 1 calc R . .
C5 C 0.7275(6) 0.7101(5) 0.7201(3) 0.0311(14) Uani 1 1 d . . .
H5 H 0.6667 0.7670 0.7108 0.037 Uiso 1 1 calc R . .
C6 C 0.7666(6) 0.4643(5) 0.7515(3) 0.0289(14) Uani 1 1 d . . .
H6 H 0.8355 0.4134 0.7635 0.035 Uiso 1 1 calc R . .
C7 C 0.6679(6) 0.4485(4) 0.7474(3) 0.0293(14) Uani 1 1 d . . .
H7 H 0.5979 0.4971 0.7329 0.035 Uiso 1 1 calc R . .
C8 C 0.7467(6) 0.2030(5) 0.8082(4) 0.0353(16) Uani 1 1 d . . .
H8 H 0.8137 0.1530 0.8246 0.042 Uiso 1 1 calc R . .
C9 C 0.7586(7) 0.2846(5) 0.7886(4) 0.0395(17) Uani 1 1 d . . .
H9 H 0.8338 0.2907 0.7915 0.047 Uiso 1 1 calc R . .
C10 C 0.6602(6) 0.3591(4) 0.7641(3) 0.0287(14) Uani 1 1 d . . .
C11 C 0.5557(6) 0.3445(4) 0.7591(3) 0.0313(14) Uani 1 1 d . . .
H11 H 0.4878 0.3926 0.7413 0.038 Uiso 1 1 calc R . .
C12 C 0.5470(6) 0.2629(5) 0.7791(3) 0.0318(15) Uani 1 1 d . . .
H12 H 0.4734 0.2548 0.7751 0.038 Uiso 1 1 calc R . .
C13 C 0.6275(6) 0.1069(4) 0.8304(3) 0.0307(14) Uani 1 1 d . . .
H13A H 0.7075 0.0596 0.8356 0.037 Uiso 1 1 calc R . .
H13B H 0.5829 0.0917 0.7991 0.037 Uiso 1 1 calc R . .
C14 C 0.5612(6) 0.1112(4) 0.8960(3) 0.0283(14) Uani 1 1 d . . .
C15 C 0.6128(6) 0.1180(4) 0.9522(4) 0.0307(14) Uani 1 1 d . . .
H15 H 0.6919 0.1188 0.9495 0.037 Uiso 1 1 calc R . .
C16 C 0.5495(6) 0.1235(4) 1.0114(4) 0.0318(14) Uani 1 1 d . . .
H16 H 0.5849 0.1289 1.0490 0.038 Uiso 1 1 calc R . .
C17 C 0.4343(6) 0.1211(4) 1.0159(3) 0.0238(12) Uani 1 1 d . . .
C18 C 0.3844(6) 0.1116(4) 0.9606(3) 0.0248(12) Uani 1 1 d . . .
H18 H 0.3067 0.1078 0.9638 0.030 Uiso 1 1 calc R . .
C19 C 0.4463(6) 0.1075(4) 0.9015(3) 0.0273(13) Uani 1 1 d . . .
H19 H 0.4104 0.1022 0.8641 0.033 Uiso 1 1 calc R . .
C20 C 0.1716(6) 0.1846(4) 1.1337(3) 0.0290(14) Uani 1 1 d . . .
H20 H 0.0874 0.2138 1.1314 0.035 Uiso 1 1 calc R . .
C21 C 0.2380(6) 0.1740(4) 1.0764(3) 0.0274(13) Uani 1 1 d . . .
H21 H 0.1996 0.1961 1.0354 0.033 Uiso 1 1 calc R . .
C22 C 0.3624(5) 0.1306(4) 1.0780(3) 0.0238(12) Uani 1 1 d . . .
C23 C 0.4124(6) 0.0993(4) 1.1399(3) 0.0280(13) Uani 1 1 d . . .
H23 H 0.4962 0.0687 1.1440 0.034 Uiso 1 1 calc R . .
C24 C 0.3394(6) 0.1129(4) 1.1951(3) 0.0288(14) Uani 1 1 d . . .
H24 H 0.3747 0.0912 1.2369 0.035 Uiso 1 1 calc R . .
C25 C 1.0049(8) 0.9305(5) 0.6566(4) 0.0397(17) Uani 1 1 d . . .
H25A H 1.0569 0.9654 0.6584 0.048 Uiso 1 1 calc R . .
H25B H 0.9464 0.9622 0.6216 0.048 Uiso 1 1 calc R . .
C26 C 1.0791(7) 0.8384(5) 0.6425(4) 0.0384(17) Uani 1 1 d . . .
H26A H 1.1147 0.8419 0.5976 0.046 Uiso 1 1 calc R . .
H26B H 1.1448 0.8101 0.6740 0.046 Uiso 1 1 calc R . .
C27 C 0.7920(6) 0.5746(4) 0.9070(3) 0.0297(14) Uani 1 1 d . . .
C28 C 0.6759(6) 0.6337(4) 0.8918(3) 0.0313(15) Uani 1 1 d . . .
H28 H 0.6620 0.6957 0.8802 0.038 Uiso 1 1 calc R . .
C29 C 0.5823(6) 0.6039(4) 0.8934(3) 0.0282(14) Uani 1 1 d . . .
H29 H 0.5043 0.6452 0.8831 0.034 Uiso 1 1 calc R . .
C30 C 0.6007(6) 0.5128(4) 0.9100(3) 0.0265(13) Uani 1 1 d . . .
C31 C 0.7160(6) 0.4542(4) 0.9240(3) 0.0276(13) Uani 1 1 d . . .
H31 H 0.7301 0.3922 0.9353 0.033 Uiso 1 1 calc R . .
C32 C 0.8112(6) 0.4842(4) 0.9218(3) 0.0284(14) Uani 1 1 d . . .
H32 H 0.8897 0.4427 0.9304 0.034 Uiso 1 1 calc R . .
C33 C 0.9996(6) 0.5499(5) 0.9087(3) 0.0321(15) Uani 1 1 d . . .
H33A H 1.0179 0.5170 0.8710 0.039 Uiso 1 1 calc R . .
H33B H 1.0096 0.5061 0.9495 0.039 Uiso 1 1 calc R . .
C34 C 1.0827(7) 0.5991(5) 0.9075(3) 0.0349(16) Uani 1 1 d . . .
H34A H 1.0608 0.6351 0.9436 0.042 Uiso 1 1 calc R . .
H34B H 1.1654 0.5563 0.9143 0.042 Uiso 1 1 calc R . .
C35 C 1.1773(6) 0.6840(5) 0.8329(3) 0.0327(15) Uani 1 1 d . . .
H35A H 1.2120 0.6836 0.8746 0.039 Uiso 1 1 calc R . .
H35B H 1.1504 0.7459 0.8092 0.039 Uiso 1 1 calc R . .
C36 C 1.2722(6) 0.6247(4) 0.7919(3) 0.0309(14) Uani 1 1 d . . .
H36A H 1.3448 0.6411 0.7874 0.037 Uiso 1 1 calc R . .
H36B H 1.2944 0.5616 0.8128 0.037 Uiso 1 1 calc R . .
C37 C 1.3030(6) 0.5780(5) 0.6889(3) 0.0306(14) Uani 1 1 d . . .
H37A H 1.3123 0.5156 0.7076 0.037 Uiso 1 1 calc R . .
H37B H 1.3826 0.5841 0.6869 0.037 Uiso 1 1 calc R . .
C38 C 1.2537(6) 0.6004(5) 0.6212(3) 0.0306(14) Uani 1 1 d . . .
H38A H 1.2487 0.6616 0.6017 0.037 Uiso 1 1 calc R . .
H38B H 1.3076 0.5587 0.5929 0.037 Uiso 1 1 calc R . .
C39 C 1.0972(6) 0.5990(5) 0.5608(3) 0.0303(14) Uani 1 1 d . . .
H39A H 1.1551 0.5510 0.5388 0.036 Uiso 1 1 calc R . .
H39B H 1.0920 0.6570 0.5341 0.036 Uiso 1 1 calc R . .
C40 C 0.9767(6) 0.5895(4) 0.5663(3) 0.0288(14) Uani 1 1 d . . .
H40A H 0.9233 0.6292 0.5960 0.035 Uiso 1 1 calc R . .
H40B H 0.9402 0.6067 0.5226 0.035 Uiso 1 1 calc R . .
C43 C 0.8914(7) 0.4753(5) 0.5925(3) 0.0360(15) Uani 1 1 d U . .
C44 C 0.7773(7) 0.5352(7) 0.5778(3) 0.0449(18) Uani 1 1 d U . .
H44 H 0.7627 0.5972 0.5663 0.054 Uiso 1 1 calc R . .
C45 C 0.6836(9) 0.5015(9) 0.5804(4) 0.066(3) Uani 1 1 d U . .
H45 H 0.6043 0.5413 0.5715 0.079 Uiso 1 1 calc R . .
C46 C 0.7060(12) 0.4118(11) 0.5956(4) 0.081(3) Uani 1 1 d U . .
C47 C 0.8184(13) 0.3553(8) 0.6099(5) 0.075(3) Uani 1 1 d U . .
H47 H 0.8325 0.2933 0.6210 0.091 Uiso 1 1 calc R . .
C48 C 0.9118(9) 0.3841(6) 0.6089(4) 0.051(2) Uani 1 1 d U . .
H48 H 0.9898 0.3429 0.6191 0.061 Uiso 1 1 calc R . .
C49 C 0.5542(13) 0.3724(15) 0.5738(7) 0.147(6) Uani 1 1 d DU . .
H49A H 0.6059 0.3380 0.5407 0.176 Uiso 1 1 calc R . .
H49B H 0.5176 0.4335 0.5498 0.176 Uiso 1 1 calc R . .
C50 C 0.4540(7) 0.3402(7) 0.5806(4) 0.049(2) Uani 1 1 d DU . .
H50A H 0.4057 0.3635 0.5407 0.058 Uiso 1 1 calc R . .
H50B H 0.4844 0.2743 0.5861 0.058 Uiso 1 1 calc R . .
C51 C 0.2902(6) 0.3325(5) 0.6482(4) 0.0336(15) Uani 1 1 d . . .
H51A H 0.3254 0.2671 0.6612 0.040 Uiso 1 1 calc R . .
H51B H 0.2442 0.3448 0.6080 0.040 Uiso 1 1 calc R . .
C52 C 0.2094(6) 0.3735(5) 0.7019(3) 0.0300(14) Uani 1 1 d . . .
H52A H 0.1779 0.4392 0.6896 0.036 Uiso 1 1 calc R . .
H52B H 0.1407 0.3525 0.7085 0.036 Uiso 1 1 calc R . .
C53 C 0.2011(6) 0.3910(4) 0.8121(3) 0.0276(13) Uani 1 1 d . . .
H53A H 0.1268 0.3767 0.8170 0.033 Uiso 1 1 calc R . .
H53B H 0.1784 0.4564 0.8005 0.033 Uiso 1 1 calc R . .
C54 C 0.2645(6) 0.3606(4) 0.8761(3) 0.0296(14) Uani 1 1 d . . .
H54A H 0.2067 0.3804 0.9123 0.036 Uiso 1 1 calc R . .
H54B H 0.2992 0.2947 0.8843 0.036 Uiso 1 1 calc R . .
C55 C 0.4030(6) 0.3833(5) 0.9378(3) 0.0307(14) Uani 1 1 d . . .
H55A H 0.4136 0.3220 0.9598 0.037 Uiso 1 1 calc R . .
H55B H 0.3449 0.4253 0.9644 0.037 Uiso 1 1 calc R . .
C56 C 0.5202(6) 0.3973(4) 0.9340(3) 0.0287(14) Uani 1 1 d . . .
H56A H 0.5558 0.3798 0.9779 0.034 Uiso 1 1 calc R . .
H56B H 0.5762 0.3598 0.9038 0.034 Uiso 1 1 calc R . .
C57 C 1.1150(7) -0.0665(6) 0.9303(4) 0.0417(18) Uani 1 1 d . . .
H57A H 1.1862 -0.0947 0.9040 0.063 Uiso 1 1 calc R . .
H57B H 1.1094 -0.1086 0.9695 0.063 Uiso 1 1 calc R . .
H57C H 1.1210 -0.0133 0.9435 0.063 Uiso 1 1 calc R . .
C58 C 1.0082(7) -0.0409(4) 0.8914(4) 0.0325(15) Uani 1 1 d . . .
C59 C 1.297(6) 0.1186(16) 0.7372(13) 0.74(4) Uani 1 1 d DU . .
H59A H 1.3316 0.0577 0.7607 1.104 Uiso 1 1 calc . . .
H59B H 1.3094 0.1603 0.7623 1.104 Uiso 1 1 calc . . .
H59C H 1.3367 0.1231 0.6939 1.104 Uiso 1 1 calc . . .
C60 C 1.142(5) 0.145(2) 0.7278(16) 0.72(4) Uani 1 1 d DU . .
C61 C 1.464(3) -0.1485(12) 0.5763(8) 0.187(12) Uani 1 1 d . . .
H61A H 1.4388 -0.1323 0.6200 0.281 Uiso 1 1 calc R . .
H61B H 1.4138 -0.1020 0.5433 0.281 Uiso 1 1 calc R . .
H61C H 1.5477 -0.1543 0.5677 0.281 Uiso 1 1 calc R . .
C62 C 1.4502(11) -0.2301(10) 0.5732(6) 0.079(4) Uani 1 1 d . . .
N1 N 0.8399(5) 0.7061(3) 0.7282(2) 0.0237(11) Uani 1 1 d . . .
N2 N 0.6409(5) 0.1939(3) 0.8044(3) 0.0252(11) Uani 1 1 d . . .
N3 N 0.2209(5) 0.1555(3) 1.1925(3) 0.0265(11) Uani 1 1 d . . .
N4 N 0.9995(5) 0.7850(4) 0.6490(3) 0.0297(12) Uani 1 1 d . . .
H4A H 1.0445 0.7252 0.6550 0.036 Uiso 1 1 calc R . .
H4B H 0.9567 0.7982 0.6114 0.036 Uiso 1 1 calc R . .
N5 N 0.9413(6) 0.9200(4) 0.7209(3) 0.0363(14) Uani 1 1 d . . .
H5A H 0.8765 0.9711 0.7245 0.044 Uiso 1 1 calc R . .
H5B H 0.9919 0.9106 0.7546 0.044 Uiso 1 1 calc R . .
N6 N 0.9261(6) -0.0213(4) 0.8604(3) 0.0389(14) Uani 1 1 d . . .
N7 N 1.065(4) 0.1403(14) 0.7067(13) 0.72(4) Uani 1 1 d DU . .
N8 N 1.4528(13) -0.2980(11) 0.5745(7) 0.133(6) Uani 1 1 d . . .
O1 O 0.8798(4) 0.6112(3) 0.9056(2) 0.0350(11) Uani 1 1 d . . .
O2 O 1.0775(4) 0.6558(3) 0.8466(2) 0.0317(10) Uani 1 1 d . . .
O3 O 1.2227(4) 0.6370(3) 0.7290(2) 0.0289(10) Uani 1 1 d . . .
O4 O 1.1372(4) 0.5940(3) 0.6249(2) 0.0244(9) Uani 1 1 d . . .
O5 O 0.9907(4) 0.4987(3) 0.5915(2) 0.0328(10) Uani 1 1 d . . .
O6 O 0.6129(11) 0.3794(10) 0.5999(4) 0.151(5) Uani 1 1 d U . .
O7 O 0.3822(5) 0.3691(4) 0.6358(3) 0.0415(13) Uani 1 1 d U . .
O8 O 0.2735(4) 0.3498(3) 0.7613(2) 0.0316(10) Uani 1 1 d . . .
O9 O 0.3572(4) 0.3968(3) 0.8740(2) 0.0275(9) Uani 1 1 d . . .
O10 O 0.5017(4) 0.4891(3) 0.9107(2) 0.0301(10) Uani 1 1 d . . .
F1 F 1.1860(4) -0.1131(3) 0.7790(2) 0.0499(12) Uani 1 1 d . . .
F2 F 1.3585(5) -0.2014(3) 0.8274(3) 0.0587(14) Uani 1 1 d . . .
F3 F 1.3170(4) -0.0541(3) 0.8055(2) 0.0465(11) Uani 1 1 d . . .
F4 F 1.2876(5) -0.0564(3) 0.6989(2) 0.0561(13) Uani 1 1 d . . .
F5 F 1.4622(4) -0.1440(4) 0.7458(3) 0.0657(16) Uani 1 1 d . . .
F6 F 1.3322(4) -0.2047(3) 0.7208(2) 0.0468(11) Uani 1 1 d . . .
F7 F 1.0746(4) 0.1372(3) 0.9684(2) 0.0425(10) Uani 1 1 d . . .
F8 F 1.1543(4) 0.1979(3) 0.8777(2) 0.0450(11) Uani 1 1 d . . .
F9 F 0.9738(4) 0.3033(3) 0.8536(2) 0.0422(10) Uani 1 1 d . . .
F10 F 0.8941(4) 0.2429(4) 0.9437(3) 0.0669(16) Uani 1 1 d . . .
F11 F 1.0550(5) 0.2844(3) 0.9516(2) 0.0557(13) Uani 1 1 d . . .
F12 F 0.9967(4) 0.1572(3) 0.8683(2) 0.0446(11) Uani 1 1 d . . .
F13 F 1.1932(12) 0.0781(10) 0.5690(5) 0.186(6) Uani 1 1 d . . .
F14 F 1.0679(13) 0.1899(13) 0.4985(8) 0.258(10) Uani 1 1 d . . .
F15 F 1.231(3) 0.1932(12) 0.5435(9) 0.336(15) Uani 1 1 d . . .
F16 F 1.2082(14) 0.1928(8) 0.4427(7) 0.199(7) Uani 1 1 d . . .
F17 F 1.3379(10) 0.0698(8) 0.5023(6) 0.165(5) Uani 1 1 d . . .
F18 F 1.1722(17) 0.0727(11) 0.4642(9) 0.243(9) Uani 1 1 d . . .
P1 P 1.32485(17) -0.12932(13) 0.76287(10) 0.0355(4) Uani 1 1 d . . .
P2 P 1.02389(17) 0.21997(12) 0.91102(9) 0.0330(4) Uani 1 1 d . . .
P3 P 1.2039(4) 0.1326(3) 0.5041(2) 0.1173(18) Uani 1 1 d . . .
Pd1 Pd 0.88584(5) 0.81479(3) 0.72702(2) 0.02722(15) Uani 1 1 d . . .
O11 O 1.4262(18) -0.0549(8) 0.3674(7) 0.247(12) Uani 1 1 d . . .
C63 C 0.813(3) 0.1482(10) 0.5609(10) 0.224(13) Uani 1 1 d DU . .
H63A H 0.8986 0.1367 0.5642 0.335 Uiso 1 1 calc . . .
H63B H 0.7704 0.2123 0.5490 0.335 Uiso 1 1 calc . . .
H63C H 0.8015 0.1169 0.5272 0.335 Uiso 1 1 calc . . .
C64 C 0.764(3) 0.115(2) 0.6272(11) 0.307(18) Uani 1 1 d DU . .
N9 N 0.7267(18) 0.0808(15) 0.6794(6) 0.284(15) Uani 1 1 d DU . .

loop_
_atom_site_aniso_label
_atom_site_aniso_U_11
_atom_site_aniso_U_22
_atom_site_aniso_U_33
_atom_site_aniso_U_23
_atom_site_aniso_U_13
_atom_site_aniso_U_12
C1 0.026(3) 0.033(3) 0.022(3) -0.008(2) 0.000(2) -0.011(3)
C2 0.029(3) 0.027(3) 0.021(3) -0.005(2) -0.002(2) -0.006(3)
C3 0.031(3) 0.037(3) 0.013(3) -0.010(2) 0.001(2) -0.013(3)
C4 0.023(3) 0.038(4) 0.032(3) -0.015(3) 0.002(3) -0.013(3)
C5 0.024(3) 0.032(3) 0.035(4) -0.011(3) -0.002(3) -0.003(3)
C6 0.029(4) 0.035(3) 0.020(3) -0.008(2) 0.002(3) -0.006(3)
C7 0.026(3) 0.030(3) 0.026(3) -0.004(2) -0.005(3) -0.002(3)
C8 0.023(3) 0.033(3) 0.049(4) 0.002(3) -0.005(3) -0.011(3)
C9 0.025(4) 0.046(4) 0.051(5) 0.000(3) -0.010(3) -0.018(3)
C10 0.037(4) 0.030(3) 0.017(3) -0.004(2) 0.002(3) -0.010(3)
C11 0.025(3) 0.030(3) 0.030(3) -0.002(3) 0.002(3) -0.001(3)
C12 0.018(3) 0.037(4) 0.034(4) -0.006(3) 0.005(3) -0.003(3)
C13 0.031(4) 0.022(3) 0.041(4) -0.009(3) 0.014(3) -0.013(3)
C14 0.027(3) 0.019(3) 0.037(4) -0.006(2) 0.006(3) -0.007(2)
C15 0.021(3) 0.031(3) 0.044(4) -0.005(3) 0.003(3) -0.015(3)
C16 0.029(4) 0.027(3) 0.040(4) -0.009(3) -0.005(3) -0.008(3)
C17 0.025(3) 0.011(2) 0.032(3) -0.003(2) 0.000(3) -0.004(2)
C18 0.019(3) 0.021(3) 0.032(3) 0.000(2) 0.001(2) -0.006(2)
C19 0.022(3) 0.020(3) 0.036(4) -0.003(2) -0.004(3) -0.002(2)
C20 0.026(3) 0.024(3) 0.036(4) -0.012(3) 0.004(3) -0.006(3)
C21 0.029(3) 0.023(3) 0.029(3) -0.006(2) -0.003(3) -0.006(2)
C22 0.023(3) 0.015(2) 0.034(3) -0.007(2) -0.001(3) -0.006(2)
C23 0.023(3) 0.023(3) 0.038(4) -0.009(3) -0.003(3) -0.004(2)
C24 0.031(4) 0.025(3) 0.028(3) -0.008(2) -0.006(3) -0.006(3)
C25 0.052(5) 0.039(4) 0.032(4) -0.012(3) 0.008(3) -0.020(4)
C26 0.047(5) 0.041(4) 0.034(4) -0.013(3) 0.007(3) -0.021(3)
C27 0.035(4) 0.031(3) 0.018(3) -0.009(2) 0.005(3) -0.003(3)
C28 0.036(4) 0.025(3) 0.026(3) -0.009(2) 0.004(3) -0.001(3)
C29 0.032(4) 0.025(3) 0.021(3) -0.003(2) 0.000(3) -0.002(3)
C30 0.032(3) 0.026(3) 0.018(3) -0.006(2) -0.001(2) -0.004(3)
C31 0.035(4) 0.022(3) 0.021(3) -0.005(2) 0.002(3) -0.004(3)
C32 0.028(3) 0.032(3) 0.021(3) -0.007(2) 0.003(2) -0.004(3)
C33 0.033(4) 0.035(3) 0.021(3) -0.005(3) 0.004(3) -0.004(3)
C34 0.041(4) 0.037(4) 0.020(3) -0.001(3) -0.003(3) -0.008(3)
C35 0.034(4) 0.033(3) 0.034(4) -0.006(3) -0.006(3) -0.014(3)
C36 0.030(4) 0.029(3) 0.034(4) 0.000(3) -0.010(3) -0.011(3)
C37 0.022(3) 0.035(3) 0.035(4) -0.004(3) -0.001(3) -0.011(3)
C38 0.026(3) 0.039(4) 0.032(3) -0.007(3) 0.005(3) -0.018(3)
C39 0.033(4) 0.042(4) 0.021(3) -0.013(3) 0.006(3) -0.018(3)
C40 0.033(4) 0.038(3) 0.020(3) -0.012(3) 0.000(3) -0.015(3)
C43 0.045(4) 0.057(4) 0.020(3) -0.019(3) 0.010(3) -0.031(3)
C44 0.046(4) 0.086(5) 0.018(3) -0.007(3) 0.000(3) -0.042(4)
C45 0.058(5) 0.154(8) 0.016(3) -0.014(5) 0.005(3) -0.074(6)
C46 0.111(6) 0.172(9) 0.029(4) -0.043(5) 0.035(5) -0.127(7)
C47 0.127(7) 0.103(7) 0.046(5) -0.041(5) 0.046(6) -0.097(6)
C48 0.081(5) 0.058(4) 0.035(4) -0.028(3) 0.025(4) -0.046(4)
C49 0.094(9) 0.329(18) 0.112(10) -0.139(12) 0.068(7) -0.154(11)
C50 0.037(4) 0.083(6) 0.039(4) -0.028(4) 0.016(3) -0.033(4)
C51 0.030(4) 0.039(4) 0.040(4) -0.009(3) 0.005(3) -0.022(3)
C52 0.022(3) 0.033(3) 0.039(4) -0.009(3) 0.003(3) -0.014(3)
C53 0.021(3) 0.026(3) 0.032(3) 0.001(2) 0.004(3) -0.007(2)
C54 0.026(3) 0.028(3) 0.031(3) 0.000(3) 0.006(3) -0.008(3)
C55 0.032(4) 0.031(3) 0.022(3) -0.002(2) 0.003(3) -0.005(3)
C56 0.033(4) 0.022(3) 0.023(3) -0.001(2) 0.001(3) -0.002(3)
C57 0.033(4) 0.051(5) 0.040(4) -0.012(3) -0.003(3) -0.012(3)
C58 0.036(4) 0.025(3) 0.036(4) -0.005(3) 0.005(3) -0.012(3)
C59 2.00(11) 0.059(15) 0.085(16) 0.045(11) -0.21(5) -0.27(4)
C60 1.78(10) 0.046(14) 0.069(17) -0.004(11) 0.27(4) -0.07(3)
C61 0.39(4) 0.106(12) 0.092(11) -0.024(10) 0.113(17) -0.140(19)
C62 0.087(8) 0.123(11) 0.063(7) -0.050(7) 0.043(6) -0.072(8)
N1 0.027(3) 0.025(2) 0.024(3) -0.013(2) 0.003(2) -0.012(2)
N2 0.025(3) 0.028(3) 0.023(3) -0.007(2) 0.002(2) -0.009(2)
N3 0.031(3) 0.024(3) 0.027(3) -0.011(2) 0.000(2) -0.010(2)
N4 0.035(3) 0.030(3) 0.026(3) -0.009(2) 0.003(2) -0.012(2)
N5 0.049(4) 0.034(3) 0.028(3) -0.007(2) 0.000(3) -0.016(3)
N6 0.038(4) 0.031(3) 0.045(4) -0.003(3) -0.007(3) -0.010(3)
N7 1.49(8) 0.072(12) 0.100(19) 0.003(10) 0.22(3) 0.25(3)
N8 0.141(11) 0.188(14) 0.143(12) -0.117(11) 0.102(10) -0.126(12)
O1 0.033(3) 0.032(2) 0.036(3) -0.012(2) 0.010(2) -0.006(2)
O2 0.030(3) 0.037(3) 0.027(2) -0.0011(19) -0.0028(19) -0.012(2)
O3 0.026(2) 0.031(2) 0.032(2) -0.0080(19) -0.0039(19) -0.0112(19)
O4 0.023(2) 0.030(2) 0.024(2) -0.0085(17) 0.0032(17) -0.0135(18)
O5 0.032(3) 0.038(3) 0.037(3) -0.014(2) 0.002(2) -0.018(2)
O6 0.182(9) 0.344(14) 0.059(5) -0.097(7) 0.070(5) -0.235(10)
O7 0.033(3) 0.064(4) 0.041(3) -0.023(3) 0.013(2) -0.031(3)
O8 0.023(2) 0.033(2) 0.033(3) -0.0065(19) 0.0036(19) -0.0018(19)
O9 0.030(2) 0.026(2) 0.023(2) -0.0024(17) 0.0016(18) -0.0077(19)
O10 0.032(3) 0.024(2) 0.029(2) -0.0034(18) -0.0039(19) -0.0035(19)
F1 0.030(2) 0.061(3) 0.064(3) -0.024(2) 0.003(2) -0.016(2)
F2 0.067(3) 0.044(3) 0.053(3) -0.001(2) -0.014(3) -0.004(2)
F3 0.040(3) 0.041(2) 0.062(3) -0.022(2) -0.004(2) -0.012(2)
F4 0.069(3) 0.044(3) 0.052(3) -0.008(2) 0.003(3) -0.017(2)
F5 0.028(2) 0.082(4) 0.098(4) -0.044(3) 0.010(3) -0.021(3)
F6 0.052(3) 0.039(2) 0.057(3) -0.016(2) 0.002(2) -0.021(2)
F7 0.038(2) 0.034(2) 0.045(2) -0.0001(18) -0.0068(19) -0.0021(18)
F8 0.033(2) 0.050(3) 0.052(3) -0.002(2) -0.009(2) -0.014(2)
F9 0.046(3) 0.034(2) 0.048(3) -0.0002(18) -0.020(2) -0.0143(19)
F10 0.040(3) 0.059(3) 0.068(4) 0.011(3) 0.014(2) 0.009(2)
F11 0.080(4) 0.036(2) 0.049(3) -0.011(2) -0.028(3) -0.009(2)
F12 0.042(3) 0.033(2) 0.064(3) -0.011(2) -0.020(2) -0.0135(19)
F13 0.204(13) 0.217(14) 0.094(7) 0.013(8) -0.038(8) -0.031(11)
F14 0.134(11) 0.33(2) 0.173(13) -0.011(13) -0.010(10) 0.074(12)
F15 0.60(4) 0.184(15) 0.235(18) -0.075(14) -0.20(2) -0.09(2)
F16 0.260(16) 0.130(9) 0.174(11) 0.017(8) -0.154(12) -0.014(9)
F17 0.131(9) 0.144(9) 0.158(10) -0.003(8) -0.028(7) 0.021(7)
F18 0.30(2) 0.188(14) 0.251(17) -0.063(13) -0.136(16) -0.060(14)
P1 0.0268(9) 0.0338(9) 0.0480(11) -0.0127(8) 0.0029(8) -0.0114(7)
P2 0.0341(10) 0.0258(8) 0.0359(10) -0.0050(7) -0.0093(8) -0.0049(7)
P3 0.105(3) 0.117(3) 0.078(2) -0.024(2) -0.041(2) 0.037(3)
Pd1 0.0302(3) 0.0265(2) 0.0263(3) -0.01143(18) 0.00098(19) -0.00854(19)
O11 0.37(2) 0.081(7) 0.141(11) 0.039(7) 0.180(15) 0.031(11)
C63 0.44(4) 0.042(8) 0.134(14) -0.005(9) -0.088(17) -0.004(14)
C64 0.41(4) 0.28(3) 0.090(14) -0.042(17) -0.036(19) 0.06(3)
N9 0.232(19) 0.34(3) 0.046(7) -0.046(10) -0.024(9) 0.195(17)

loop_
_atom_type_symbol
_atom_type_description
_atom_type_scat_dispersion_real
_atom_type_scat_dispersion_imag
_atom_type_scat_source
C C 0.0033 0.0016 'International Tables Vol C Tables 4.2.6.8 and 6.1.1.4'
H H 0.0000 0.0000 'International Tables Vol C Tables 4.2.6.8 and 6.1.1.4'
N N 0.0061 0.0033 'International Tables Vol C Tables 4.2.6.8 and 6.1.1.4'
O O 0.0106 0.0060 'International Tables Vol C Tables 4.2.6.8 and 6.1.1.4'
F F 0.0171 0.0103 'International Tables Vol C Tables 4.2.6.8 and 6.1.1.4'
P P 0.1023 0.0942 'International Tables Vol C Tables 4.2.6.8 and 6.1.1.4'
Pd Pd -0.9988 1.0072 'International Tables Vol C Tables 4.2.6.8 and 6.1.1.4'

loop_
_geom_angle_atom_site_label_1
_geom_angle_atom_site_label_2
_geom_angle_atom_site_label_3
_geom_angle
_geom_angle_site_symmetry_1
_geom_angle_site_symmetry_3
_geom_angle_publ_flag
N1 C1 C2 122.4(6) . . ?
C1 C2 C3 120.4(6) . . ?
C2 C3 C4 117.2(6) . . ?
C2 C3 C6 116.7(6) . . ?
C4 C3 C6 126.1(6) . . ?
C5 C4 C3 119.0(6) . . ?
N1 C5 C4 123.0(6) . . ?
C7 C6 C3 128.9(6) . . ?
C6 C7 C10 123.2(6) . . ?
N2 C8 C9 120.1(6) . . ?
C8 C9 C10 120.5(6) . . ?
C11 C10 C9 116.5(6) . . ?
C11 C10 C7 121.8(6) . . ?
C9 C10 C7 121.6(6) . . ?
C12 C11 C10 121.5(6) . . ?
N2 C12 C11 120.8(6) . . ?
N2 C13 C14 110.1(5) . . ?
C19 C14 C15 118.7(6) . . ?
C19 C14 C13 119.6(6) . . ?
C15 C14 C13 121.7(6) . . ?
C16 C15 C14 120.7(6) . . ?
C15 C16 C17 120.0(6) . . ?
C16 C17 C18 119.4(6) . . ?
C16 C17 C22 121.2(6) . . ?
C18 C17 C22 119.4(6) . . ?
C19 C18 C17 120.8(6) . . ?
C18 C19 C14 120.5(6) . . ?
N3 C20 C21 122.5(6) . . ?
C20 C21 C22 120.2(6) . . ?
C23 C22 C21 116.6(6) . . ?
C23 C22 C17 123.3(6) . . ?
C21 C22 C17 120.1(6) . . ?
C24 C23 C22 119.5(6) . . ?
N3 C24 C23 122.9(6) . . ?
N5 C25 C26 107.5(6) . . ?
N4 C26 C25 108.1(6) . . ?
O1 C27 C32 124.6(6) . . ?
O1 C27 C28 116.9(6) . . ?
C32 C27 C28 118.5(7) . . ?
C29 C28 C27 121.2(6) . . ?
C28 C29 C30 120.5(6) . . ?
O10 C30 C31 125.4(6) . . ?
O10 C30 C29 116.4(6) . . ?
C31 C30 C29 118.2(6) . . ?
C32 C31 C30 121.4(6) . . ?
C27 C32 C31 120.2(6) . . ?
O1 C33 C34 109.4(6) . . ?
O2 C34 C33 110.3(6) . . ?
O2 C35 C36 111.7(5) . . ?
O3 C36 C35 107.0(5) . . ?
O3 C37 C38 108.8(5) . . ?
O4 C38 C37 109.5(5) . . ?
O4 C39 C40 109.4(5) . . ?
O5 C40 C39 108.9(6) . . ?
O5 C43 C44 124.3(7) . . ?
O5 C43 C48 115.4(8) . . ?
C44 C43 C48 120.3(8) . . ?
C43 C44 C45 118.1(9) . . ?
C46 C45 C44 120.5(11) . . ?
C47 C46 C45 119.7(8) . . ?
C47 C46 O6 120.0(14) . . ?
C45 C46 O6 120.2(14) . . ?
C46 C47 C48 122.3(11) . . ?
C47 C48 C43 119.0(11) . . ?
O6 C49 C50 141.2(17) . . ?
O7 C50 C49 109.3(7) . . ?
O7 C51 C52 108.8(5) . . ?
O8 C52 C51 109.9(5) . . ?
O8 C53 C54 111.6(5) . . ?
O9 C54 C53 109.8(5) . . ?
O9 C55 C56 111.0(5) . . ?
O10 C56 C55 109.3(5) . . ?
N6 C58 C57 179.1(8) . . ?
N7 C60 C59 154(4) . . ?
N8 C62 C61 171(2) . . ?
C1 N1 C5 117.9(5) . . ?
C1 N1 Pd1 118.1(4) . . ?
C5 N1 Pd1 123.8(4) . . ?
C12 N2 C8 120.6(6) . . ?
C12 N2 C13 120.1(6) . . ?
C8 N2 C13 119.3(6) . . ?
C20 N3 C24 118.2(6) . . ?
C20 N3 Pd1 118.3(4) . 2_667 ?
C24 N3 Pd1 123.3(4) . 2_667 ?
C26 N4 Pd1 108.6(4) . . ?
C25 N5 Pd1 108.9(4) . . ?
C27 O1 C33 115.9(5) . . ?
C34 O2 C35 113.9(5) . . ?
C37 O3 C36 110.7(5) . . ?
C39 O4 C38 110.6(5) . . ?
C43 O5 C40 116.9(6) . . ?
C49 O6 C46 142.7(14) . . ?
C50 O7 C51 111.4(5) . . ?
C53 O8 C52 111.2(5) . . ?
C55 O9 C54 110.6(5) . . ?
C30 O10 C56 115.4(5) . . ?
F2 P1 F4 178.5(3) . . ?
F2 P1 F5 91.4(3) . . ?
F4 P1 F5 90.1(3) . . ?
F2 P1 F6 90.8(3) . . ?
F4 P1 F6 89.4(3) . . ?
F5 P1 F6 90.0(3) . . ?
F2 P1 F1 89.6(3) . . ?
F4 P1 F1 88.9(3) . . ?
F5 P1 F1 179.0(4) . . ?
F6 P1 F1 90.1(3) . . ?
F2 P1 F3 88.9(3) . . ?
F4 P1 F3 90.9(3) . . ?
F5 P1 F3 90.3(3) . . ?
F6 P1 F3 179.6(3) . . ?
F1 P1 F3 89.6(3) . . ?
F10 P2 F8 179.4(3) . . ?
F10 P2 F12 90.6(3) . . ?
F8 P2 F12 89.6(3) . . ?
F10 P2 F7 90.3(3) . . ?
F8 P2 F7 90.2(2) . . ?
F12 P2 F7 90.5(2) . . ?
F10 P2 F9 89.9(3) . . ?
F8 P2 F9 89.6(3) . . ?
F12 P2 F9 89.8(2) . . ?
F7 P2 F9 179.5(3) . . ?
F10 P2 F11 91.5(3) . . ?
F8 P2 F11 88.3(3) . . ?
F12 P2 F11 177.5(3) . . ?
F7 P2 F11 90.8(3) . . ?
F9 P2 F11 88.8(2) . . ?
F16 P3 F13 175.2(9) . . ?
F16 P3 F15 90.9(11) . . ?
F13 P3 F15 85.7(10) . . ?
F16 P3 F18 89.0(8) . . ?
F13 P3 F18 94.2(10) . . ?
F15 P3 F18 178.3(13) . . ?
F16 P3 F14 80.7(8) . . ?
F13 P3 F14 96.1(9) . . ?
F15 P3 F14 94.3(13) . . ?
F18 P3 F14 84.0(10) . . ?
F16 P3 F17 97.0(8) . . ?
F13 P3 F17 86.6(7) . . ?
F15 P3 F17 92.5(12) . . ?
F18 P3 F17 89.1(9) . . ?
F14 P3 F17 172.8(9) . . ?
N1 Pd1 N3 90.0(2) . 2_667 ?
N1 Pd1 N5 175.8(2) . . ?
N3 Pd1 N5 94.2(2) 2_667 . ?
N1 Pd1 N4 91.6(2) . . ?
N3 Pd1 N4 177.2(2) 2_667 . ?
N5 Pd1 N4 84.3(2) . . ?
N9 C64 C63 175(3) . . ?

loop_
_geom_bond_atom_site_label_1
_geom_bond_atom_site_label_2
_geom_bond_distance
_geom_bond_site_symmetry_2
_geom_bond_publ_flag
C1 N1 1.343(8) . ?
C1 C2 1.377(9) . ?
C2 C3 1.391(9) . ?
C3 C4 1.406(9) . ?
C3 C6 1.475(9) . ?
C4 C5 1.385(9) . ?
C5 N1 1.348(8) . ?
C6 C7 1.311(10) . ?
C7 C10 1.470(9) . ?
C8 N2 1.339(9) . ?
C8 C9 1.372(10) . ?
C9 C10 1.406(10) . ?
C10 C11 1.370(10) . ?
C11 C12 1.359(10) . ?
C12 N2 1.337(8) . ?
C13 N2 1.484(8) . ?
C13 C14 1.513(9) . ?
C14 C19 1.393(9) . ?
C14 C15 1.403(10) . ?
C15 C16 1.384(10) . ?
C16 C17 1.389(9) . ?
C17 C18 1.394(9) . ?
C17 C22 1.485(9) . ?
C18 C19 1.374(9) . ?
C20 N3 1.334(9) . ?
C20 C21 1.372(9) . ?
C21 C22 1.401(9) . ?
C22 C23 1.397(9) . ?
C23 C24 1.378(9) . ?
C24 N3 1.338(9) . ?
C25 N5 1.492(9) . ?
C25 C26 1.508(10) . ?
C26 N4 1.490(9) . ?
C27 O1 1.378(9) . ?
C27 C32 1.386(9) . ?
C27 C28 1.403(9) . ?
C28 C29 1.370(10) . ?
C29 C30 1.402(9) . ?
C30 O10 1.371(8) . ?
C30 C31 1.389(9) . ?
C31 C32 1.387(10) . ?
C33 O1 1.423(8) . ?
C33 C34 1.482(10) . ?
C34 O2 1.418(8) . ?
C35 O2 1.418(8) . ?
C35 C36 1.509(10) . ?
C36 O3 1.431(8) . ?
C37 O3 1.421(8) . ?
C37 C38 1.503(9) . ?
C38 O4 1.432(8) . ?
C39 O4 1.429(7) . ?
C39 C40 1.499(9) . ?
C40 O5 1.432(8) . ?
C43 O5 1.372(8) . ?
C43 C44 1.386(12) . ?
C43 C48 1.398(11) . ?
C44 C45 1.409(11) . ?
C45 C46 1.369(18) . ?
C46 C47 1.353(19) . ?
C46 O6 1.385(11) . ?
C47 C48 1.357(13) . ?
C49 O6 0.972(13) . ?
C49 C50 1.461(11) . ?
C50 O7 1.413(9) . ?
C51 O7 1.416(8) . ?
C51 C52 1.495(9) . ?
C52 O8 1.428(8) . ?
C53 O8 1.409(8) . ?
C53 C54 1.501(9) . ?
C54 O9 1.427(8) . ?
C55 O9 1.427(8) . ?
C55 C56 1.494(10) . ?
C56 O10 1.429(7) . ?
C57 C58 1.463(10) . ?
C58 N6 1.137(9) . ?
C59 C60 1.77(5) . ?
C60 N7 1.09(2) . ?
C61 C62 1.409(19) . ?
C62 N8 1.090(17) . ?
N1 Pd1 2.029(5) . ?
N3 Pd1 2.030(5) 2_667 ?
N4 Pd1 2.031(5) . ?
N5 Pd1 2.030(6) . ?
F1 P1 1.602(5) . ?
F2 P1 1.590(5) . ?
F3 P1 1.604(5) . ?
F4 P1 1.592(5) . ?
F5 P1 1.593(5) . ?
F6 P1 1.601(5) . ?
F7 P2 1.605(4) . ?
F8 P2 1.594(5) . ?
F9 P2 1.609(5) . ?
F10 P2 1.583(5) . ?
F11 P2 1.611(5) . ?
F12 P2 1.595(4) . ?
F13 P3 1.499(13) . ?
F14 P3 1.562(13) . ?
F15 P3 1.521(15) . ?
F16 P3 1.472(14) . ?
F17 P3 1.564(11) . ?
F18 P3 1.544(14) . ?
Pd1 N3 2.030(5) 2_667 ?
C63 C64 1.536(18) . ?
C64 N9 1.247(18) . ?

loop_
_geom_torsion_atom_site_label_1
_geom_torsion_atom_site_label_2
_geom_torsion_atom_site_label_3
_geom_torsion_atom_site_label_4
_geom_torsion
_geom_torsion_site_symmetry_1
_geom_torsion_site_symmetry_2
_geom_torsion_site_symmetry_3
_geom_torsion_site_symmetry_4
_geom_torsion_publ_flag
N1 C1 C2 C3 -0.4(9) . . . . ?
C1 C2 C3 C4 2.6(9) . . . . ?
C1 C2 C3 C6 -175.9(5) . . . . ?
C2 C3 C4 C5 -3.0(9) . . . . ?
C6 C3 C4 C5 175.3(6) . . . . ?
C3 C4 C5 N1 1.4(10) . . . . ?
C2 C3 C6 C7 -178.5(6) . . . . ?
C4 C3 C6 C7 3.1(11) . . . . ?
C3 C6 C7 C10 -176.2(6) . . . . ?
N2 C8 C9 C10 -0.1(12) . . . . ?
C8 C9 C10 C11 -2.3(11) . . . . ?
C8 C9 C10 C7 175.3(7) . . . . ?
C6 C7 C10 C11 -179.8(6) . . . . ?
C6 C7 C10 C9 2.8(10) . . . . ?
C9 C10 C11 C12 2.4(10) . . . . ?
C7 C10 C11 C12 -175.2(6) . . . . ?
C10 C11 C12 N2 -0.1(10) . . . . ?
N2 C13 C14 C19 111.5(6) . . . . ?
N2 C13 C14 C15 -69.1(8) . . . . ?
C19 C14 C15 C16 -1.8(9) . . . . ?
C13 C14 C15 C16 178.8(6) . . . . ?
C14 C15 C16 C17 0.9(10) . . . . ?
C15 C16 C17 C18 1.1(9) . . . . ?
C15 C16 C17 C22 -177.4(6) . . . . ?
C16 C17 C18 C19 -2.2(9) . . . . ?
C22 C17 C18 C19 176.4(5) . . . . ?
C17 C18 C19 C14 1.2(9) . . . . ?
C15 C14 C19 C18 0.8(9) . . . . ?
C13 C14 C19 C18 -179.9(5) . . . . ?
N3 C20 C21 C22 0.5(10) . . . . ?
C20 C21 C22 C23 0.5(9) . . . . ?
C20 C21 C22 C17 -178.6(5) . . . . ?
C16 C17 C22 C23 -33.0(8) . . . . ?
C18 C17 C22 C23 148.4(6) . . . . ?
C16 C17 C22 C21 146.0(6) . . . . ?
C18 C17 C22 C21 -32.6(8) . . . . ?
C21 C22 C23 C24 -0.7(9) . . . . ?
C17 C22 C23 C24 178.3(6) . . . . ?
C22 C23 C24 N3 -0.1(10) . . . . ?
N5 C25 C26 N4 52.5(8) . . . . ?
O1 C27 C28 C29 -178.5(6) . . . . ?
C32 C27 C28 C29 2.1(9) . . . . ?
C27 C28 C29 C30 -0.4(9) . . . . ?
C28 C29 C30 O10 179.6(5) . . . . ?
C28 C29 C30 C31 -0.7(9) . . . . ?
O10 C30 C31 C32 179.7(6) . . . . ?
C29 C30 C31 C32 0.1(9) . . . . ?
O1 C27 C32 C31 178.0(6) . . . . ?
C28 C27 C32 C31 -2.7(9) . . . . ?
C30 C31 C32 C27 1.7(9) . . . . ?
O1 C33 C34 O2 -65.1(7) . . . . ?
O2 C35 C36 O3 66.7(7) . . . . ?
O3 C37 C38 O4 -57.8(7) . . . . ?
O4 C39 C40 O5 -72.6(6) . . . . ?
O5 C43 C44 C45 179.6(6) . . . . ?
C48 C43 C44 C45 0.5(10) . . . . ?
C43 C44 C45 C46 -1.5(11) . . . . ?
C44 C45 C46 C47 1.7(12) . . . . ?
C44 C45 C46 O6 178.1(7) . . . . ?
C45 C46 C47 C48 -1.0(14) . . . . ?
O6 C46 C47 C48 -177.4(7) . . . . ?
C46 C47 C48 C43 0.0(12) . . . . ?
O5 C43 C48 C47 -178.9(7) . . . . ?
C44 C43 C48 C47 0.3(11) . . . . ?
O6 C49 C50 O7 42(4) . . . . ?
O7 C51 C52 O8 -64.2(7) . . . . ?
O8 C53 C54 O9 71.1(7) . . . . ?
O9 C55 C56 O10 67.1(6) . . . . ?
C2 C1 N1 C5 -1.3(9) . . . . ?
C2 C1 N1 Pd1 175.8(5) . . . . ?
C4 C5 N1 C1 0.8(9) . . . . ?
C4 C5 N1 Pd1 -176.2(5) . . . . ?
C11 C12 N2 C8 -2.5(10) . . . . ?
C11 C12 N2 C13 175.5(6) . . . . ?
C9 C8 N2 C12 2.5(11) . . . . ?
C9 C8 N2 C13 -175.5(7) . . . . ?
C14 C13 N2 C12 -74.9(8) . . . . ?
C14 C13 N2 C8 103.1(7) . . . . ?
C21 C20 N3 C24 -1.3(9) . . . . ?
C21 C20 N3 Pd1 174.7(5) . . . 2_667 ?
C23 C24 N3 C20 1.1(9) . . . . ?
C23 C24 N3 Pd1 -174.7(5) . . . 2_667 ?
C25 C26 N4 Pd1 -39.9(7) . . . . ?
C26 C25 N5 Pd1 -39.5(7) . . . . ?
C32 C27 O1 C33 10.9(9) . . . . ?
C28 C27 O1 C33 -168.4(5) . . . . ?
C34 C33 O1 C27 -179.3(5) . . . . ?
C33 C34 O2 C35 -161.6(5) . . . . ?
C36 C35 O2 C34 94.5(7) . . . . ?
C38 C37 O3 C36 -173.6(5) . . . . ?
C35 C36 O3 C37 -175.3(5) . . . . ?
C40 C39 O4 C38 178.4(5) . . . . ?
C37 C38 O4 C39 -169.5(5) . . . . ?
C44 C43 O5 C40 -7.5(9) . . . . ?
C48 C43 O5 C40 171.6(6) . . . . ?
C39 C40 O5 C43 -172.5(5) . . . . ?
C50 C49 O6 C46 -177(2) . . . . ?
C47 C46 O6 C49 -116(3) . . . . ?
C45 C46 O6 C49 68(3) . . . . ?
C49 C50 O7 C51 -174.4(12) . . . . ?
C52 C51 O7 C50 -173.5(7) . . . . ?
C54 C53 O8 C52 175.4(5) . . . . ?
C51 C52 O8 C53 177.2(5) . . . . ?
C56 C55 O9 C54 164.2(5) . . . . ?
C53 C54 O9 C55 168.8(5) . . . . ?
C31 C30 O10 C56 6.3(8) . . . . ?
C29 C30 O10 C56 -174.1(5) . . . . ?
C55 C56 O10 C30 174.8(5) . . . . ?
C1 N1 Pd1 N3 -114.1(5) . . . 2_667 ?
C5 N1 Pd1 N3 62.9(5) . . . 2_667 ?
C1 N1 Pd1 N5 55(3) . . . . ?
C5 N1 Pd1 N5 -128(3) . . . . ?
C1 N1 Pd1 N4 63.5(5) . . . . ?
C5 N1 Pd1 N4 -119.5(5) . . . . ?
C25 N5 Pd1 N1 23(4) . . . . ?
C25 N5 Pd1 N3 -168.2(5) . . . 2_667 ?
C25 N5 Pd1 N4 14.1(5) . . . . ?
C26 N4 Pd1 N1 -165.0(5) . . . . ?
C26 N4 Pd1 N3 -42(5) . . . 2_667 ?
C26 N4 Pd1 N5 14.4(5) . . . . ?
